data_4123216
loop_
_publ_author_name
'Koppaka, Anjaneyulu'
'Zhu, Lei'
'Yempally, Veeranna'
'Isrow, Derek'
'Pellechia, Perry J.'
'Captain, Burjor'

_publ_section_title
;
 Pendant Alkyl and Aryl Groups on Tin Control Complex Geometry and
 Reactivity with H2/D2 in Pt(SnR3)2(CNBu(t))2 (R = Bu(t), Pr(i), Ph,
 Mesityl).
;
_journal_issue 1
_journal_name_full 'Journal of the American Chemical Society'
_journal_page_first 445
_journal_page_last 456
_journal_paper_doi 10.1021/ja511295h
_journal_volume 137
_journal_year 2015
_chemical_formula_sum 'C64 H84 N2 Pt Sn2'
_chemical_formula_weight 1313.80
_chemical_name_systematic
; 
 ? 
;
_space_group_IT_number 165
_symmetry_cell_setting trigonal
_symmetry_space_group_name_Hall '-P 3 2"c'
_symmetry_space_group_name_H-M 'P -3 c 1'
_atom_sites_solution_hydrogens geom
_atom_sites_solution_primary direct
_atom_sites_solution_secondary difmap
_audit_creation_method SHELXL-97
_cell_angle_alpha 90.00
_cell_angle_beta 90.00
_cell_angle_gamma 120.00
_cell_formula_units_Z 6
_cell_length_a 22.0027(12)
_cell_length_b 22.0027(12)
_cell_length_c 24.3085(13)
_cell_measurement_reflns_used 9998
_cell_measurement_temperature 296(2)
_cell_measurement_theta_max 24.46
_cell_measurement_theta_min 2.50
_cell_volume 10191.6(10)
_computing_cell_refinement 'SAINT+  V7.46A (Bruker, 2007)'
_computing_data_collection 'APEX2 v2.2-0 (Bruker, 2007)'
_computing_data_reduction 'SAINT+  V7.46A (Bruker, 2007)'
_computing_molecular_graphics 'XSHELL v4.02 (Bruker, 2000)'
_computing_publication_material 'XCIF v6.12 (Bruker, 2001)'
_computing_structure_refinement 'SHELXL-97 (Sheldrick, 2008)'
_computing_structure_solution 'SHELXS-97 (Sheldrick, 2008)'
_diffrn_ambient_temperature 296(2)
_diffrn_measured_fraction_theta_full 1.000
_diffrn_measured_fraction_theta_max 1.000
_diffrn_measurement_device_type 'Bruker SMART APEX2 CCD diffractometer'
_diffrn_measurement_method 'omega scans'
_diffrn_radiation_monochromator graphite
_diffrn_radiation_source 'fine-focus sealed tube'
_diffrn_radiation_type MoK\a
_diffrn_radiation_wavelength 0.71073
_diffrn_reflns_av_R_equivalents 0.0909
_diffrn_reflns_av_sigmaI/netI 0.0411
_diffrn_reflns_limit_h_max 27
_diffrn_reflns_limit_h_min -27
_diffrn_reflns_limit_k_max 27
_diffrn_reflns_limit_k_min -27
_diffrn_reflns_limit_l_max 29
_diffrn_reflns_limit_l_min -29
_diffrn_reflns_number 84114
_diffrn_reflns_theta_full 26.00
_diffrn_reflns_theta_max 26.00
_diffrn_reflns_theta_min 1.07
_exptl_absorpt_coefficient_mu 2.817
_exptl_absorpt_correction_T_max 0.7659
_exptl_absorpt_correction_T_min 0.3987
_exptl_absorpt_correction_type multi-scan
_exptl_absorpt_process_details '(SADABS 2007/4 Bruker)'
_exptl_crystal_colour Yellow
_exptl_crystal_density_diffrn 1.284
_exptl_crystal_density_method 'not measured'
_exptl_crystal_description Block
_exptl_crystal_F_000 3960
_exptl_crystal_size_max 0.40
_exptl_crystal_size_mid 0.28
_exptl_crystal_size_min 0.10
_refine_diff_density_max 1.751
_refine_diff_density_min -1.046
_refine_diff_density_rms 0.193
_refine_ls_extinction_method none
_refine_ls_goodness_of_fit_ref 1.165
_refine_ls_hydrogen_treatment constr
_refine_ls_matrix_type full
_refine_ls_number_parameters 324
_refine_ls_number_reflns 6676
_refine_ls_number_restraints 0
_refine_ls_restrained_S_all 1.165
_refine_ls_R_factor_all 0.0815
_refine_ls_R_factor_gt 0.0431
_refine_ls_shift/su_max 0.001
_refine_ls_shift/su_mean 0.000
_refine_ls_structure_factor_coef Fsqd
_refine_ls_weighting_details 'calc w=1/[\s^2^(Fo^2^)+(0.0708P)^2^+51.7917P] where P=(Fo^2^+2Fc^2^)/3'
_refine_ls_weighting_scheme calc
_refine_ls_wR_factor_gt 0.1245
_refine_ls_wR_factor_ref 0.1666
_reflns_number_gt 4760
_reflns_number_total 6676
_reflns_threshold_expression >2sigma(I)
_cod_data_source_file ja511295h_si_004.cif
_cod_data_source_block p-3c1
_cod_depositor_comments
;
The following automatic conversions were performed:

'_symmetry_cell_setting' value 'Trigonal' changed to 'trigonal'
according to
/home/saulius/struct/COD-crude-data--automatic-downloads/rss-feeds/ACS/lib/dictionaries/cif_core.dic
dictionary named 'cif_core.dic' version 2.4.2 from
2011-04-26.

'_exptl_absorpt_correction_type' value 'Multi-scan'
changed to 'multi-scan' according to
/home/saulius/struct/COD-crude-data--automatic-downloads/rss-feeds/ACS/lib/dictionaries/cif_core.dic
dictionary named 'cif_core.dic' version 2.4.2 from 2011-04-26.

Automatic conversion script
Id: cif_fix_values 2935 2014-11-11 08:27:57Z andrius 

 Adding full bibliography for 4123210--4123218.cif.
;
_cod_original_sg_symbol_H-M P-3c1
_cod_database_code 4123216

loop_
_symmetry_equiv_pos_as_xyz
'x, y, z'
'-y, x-y, z'
'-x+y, -x, z'
'x-y, -y, -z+1/2'
'-x, -x+y, -z+1/2'
'y, x, -z+1/2'
'-x, -y, -z'
'y, -x+y, -z'
'x-y, x, -z'
'-x+y, y, z-1/2'
'x, x-y, z-1/2'
'-y, -x, z-1/2'

loop_
_atom_site_label
_atom_site_type_symbol
_atom_site_fract_x
_atom_site_fract_y
_atom_site_fract_z
_atom_site_U_iso_or_equiv
_atom_site_adp_type
_atom_site_occupancy
_atom_site_symmetry_multiplicity
_atom_site_calc_flag
_atom_site_refinement_flags
Pt1 Pt 0.72166(2) 1.0000 0.2500 0.03796(15) Uani 1 2 d S
Sn1 Sn 0.66885(3) 0.88538(3) 0.18756(2) 0.04046(17) Uani 1 1 d .
N1 N 0.7380(5) 1.0873(4) 0.1471(3) 0.061(2) Uani 1 1 d .
C1 C 0.7372(4) 1.0551(5) 0.1847(4) 0.047(2) Uani 1 1 d .
C2 C 0.7286(7) 1.1282(7) 0.1039(4) 0.078(3) Uani 1 1 d .
C3 C 0.7268(15) 1.0958(11) 0.0497(7) 0.183(11) Uani 1 1 d .
H3A H 0.7091 1.1142 0.0222 0.275 Uiso 1 1 calc R
H3B H 0.6968 1.0459 0.0521 0.275 Uiso 1 1 calc R
H3C H 0.7734 1.1065 0.0399 0.275 Uiso 1 1 calc R
C4 C 0.6517(11) 1.1133(13) 0.1108(9) 0.176(10) Uani 1 1 d .
H4A H 0.6487 1.1368 0.1430 0.264 Uiso 1 1 calc R
H4B H 0.6205 1.0636 0.1145 0.264 Uiso 1 1 calc R
H4C H 0.6387 1.1301 0.0790 0.264 Uiso 1 1 calc R
C5 C 0.7792(15) 1.2006(9) 0.1108(9) 0.243(17) Uani 1 1 d .
H5A H 0.7782 1.2142 0.1481 0.364 Uiso 1 1 calc R
H5B H 0.7684 1.2282 0.0864 0.364 Uiso 1 1 calc R
H5C H 0.8251 1.2080 0.1024 0.364 Uiso 1 1 calc R
C11 C 0.5916(5) 0.8938(5) 0.1351(3) 0.046(2) Uani 1 1 d .
C12 C 0.5965(5) 0.9012(6) 0.0779(4) 0.056(2) Uani 1 1 d .
C13 C 0.5442(6) 0.9070(6) 0.0495(5) 0.073(3) Uani 1 1 d .
H13 H 0.5469 0.9102 0.0114 0.088 Uiso 1 1 calc R
C14 C 0.4900(6) 0.9081(7) 0.0746(6) 0.081(3) Uani 1 1 d .
C15 C 0.4871(5) 0.9038(6) 0.1319(5) 0.071(3) Uani 1 1 d .
H15 H 0.4509 0.9055 0.1503 0.085 Uiso 1 1 calc R
C16 C 0.5371(5) 0.8971(5) 0.1622(4) 0.054(2) Uani 1 1 d .
C17 C 0.6556(6) 0.9034(7) 0.0452(4) 0.075(3) Uani 1 1 d .
H17A H 0.6993 0.9333 0.0634 0.112 Uiso 1 1 calc R
H17B H 0.6564 0.9215 0.0091 0.112 Uiso 1 1 calc R
H17C H 0.6487 0.8569 0.0422 0.112 Uiso 1 1 calc R
C18 C 0.4350(8) 0.9146(10) 0.0422(7) 0.129(6) Uani 1 1 d .
H18A H 0.4455 0.9171 0.0036 0.193 Uiso 1 1 calc R
H18B H 0.4348 0.9564 0.0531 0.193 Uiso 1 1 calc R
H18C H 0.3897 0.8745 0.0491 0.193 Uiso 1 1 calc R
C19 C 0.5305(5) 0.8955(6) 0.2241(4) 0.071(3) Uani 1 1 d .
H19A H 0.5568 0.9424 0.2383 0.106 Uiso 1 1 calc R
H19B H 0.5484 0.8673 0.2393 0.106 Uiso 1 1 calc R
H19C H 0.4820 0.8757 0.2340 0.106 Uiso 1 1 calc R
C20 C 0.6228(5) 0.7875(5) 0.2357(4) 0.049(2) Uani 1 1 d .
C21 C 0.5533(6) 0.7303(5) 0.2323(4) 0.062(3) Uani 1 1 d .
C22 C 0.5323(7) 0.6709(6) 0.2644(5) 0.084(4) Uani 1 1 d .
H22 H 0.4859 0.6348 0.2623 0.101 Uiso 1 1 calc R
C23 C 0.5770(8) 0.6633(6) 0.2986(6) 0.092(4) Uani 1 1 d .
C24 C 0.6451(7) 0.7178(6) 0.3011(5) 0.078(3) Uani 1 1 d .
H24 H 0.6766 0.7132 0.3237 0.093 Uiso 1 1 calc R
C25 C 0.6688(5) 0.7793(5) 0.2715(4) 0.055(2) Uani 1 1 d .
C26 C 0.4994(7) 0.7293(7) 0.1923(6) 0.094(4) Uani 1 1 d .
H26A H 0.4700 0.6824 0.1789 0.141 Uiso 1 1 calc R
H26B H 0.5232 0.7600 0.1619 0.141 Uiso 1 1 calc R
H26C H 0.4712 0.7449 0.2108 0.141 Uiso 1 1 calc R
C27 C 0.5525(11) 0.5972(8) 0.3316(8) 0.156(8) Uani 1 1 d .
H27A H 0.5732 0.6090 0.3676 0.235 Uiso 1 1 calc R
H27B H 0.5664 0.5674 0.3134 0.235 Uiso 1 1 calc R
H27C H 0.5023 0.5732 0.3349 0.235 Uiso 1 1 calc R
C28 C 0.7449(5) 0.8354(5) 0.2782(4) 0.061(3) Uani 1 1 d .
H28A H 0.7668 0.8204 0.3048 0.091 Uiso 1 1 calc R
H28B H 0.7475 0.8781 0.2904 0.091 Uiso 1 1 calc R
H28C H 0.7686 0.8433 0.2435 0.091 Uiso 1 1 calc R
C29 C 0.7427(5) 0.8684(5) 0.1376(3) 0.0442(19) Uani 1 1 d .
C30 C 0.7179(5) 0.8052(5) 0.1080(4) 0.053(2) Uani 1 1 d .
C31 C 0.7645(6) 0.7925(6) 0.0781(4) 0.061(3) Uani 1 1 d .
H31 H 0.7470 0.7506 0.0588 0.074 Uiso 1 1 calc R
C32 C 0.8341(6) 0.8390(6) 0.0762(4) 0.064(3) Uani 1 1 d .
C33 C 0.8588(6) 0.9000(6) 0.1063(4) 0.061(3) Uani 1 1 d .
H33 H 0.9067 0.9320 0.1062 0.074 Uiso 1 1 calc R
C34 C 0.8147(5) 0.9154(5) 0.1366(3) 0.049(2) Uani 1 1 d .
C35 C 0.6419(6) 0.7497(6) 0.1075(5) 0.070(3) Uani 1 1 d .
H35A H 0.6330 0.7188 0.0768 0.105 Uiso 1 1 calc R
H35B H 0.6135 0.7714 0.1041 0.105 Uiso 1 1 calc R
H35C H 0.6304 0.7233 0.1411 0.105 Uiso 1 1 calc R
C36 C 0.8836(7) 0.8240(8) 0.0422(5) 0.100(5) Uani 1 1 d .
H36A H 0.8960 0.7947 0.0630 0.150 Uiso 1 1 calc R
H36B H 0.9252 0.8674 0.0335 0.150 Uiso 1 1 calc R
H36C H 0.8606 0.8005 0.0088 0.150 Uiso 1 1 calc R
C37 C 0.8487(5) 0.9835(6) 0.1680(5) 0.076(3) Uani 1 1 d .
H37A H 0.8354 1.0150 0.1519 0.113 Uiso 1 1 calc R
H37B H 0.8988 1.0042 0.1664 0.113 Uiso 1 1 calc R
H37C H 0.8336 0.9747 0.2057 0.113 Uiso 1 1 calc R

loop_
_atom_site_aniso_label
_atom_site_aniso_U_11
_atom_site_aniso_U_22
_atom_site_aniso_U_33
_atom_site_aniso_U_23
_atom_site_aniso_U_13
_atom_site_aniso_U_12
Pt1 0.0401(2) 0.0420(3) 0.0324(2) -0.00289(18) -0.00145(9) 0.02100(13)
Sn1 0.0416(3) 0.0427(3) 0.0365(3) -0.0050(2) -0.0007(2) 0.0207(3)
N1 0.069(6) 0.068(5) 0.042(4) 0.013(4) 0.000(4) 0.031(5)
C1 0.042(5) 0.047(5) 0.047(5) -0.012(4) -0.005(4) 0.018(4)
C2 0.099(9) 0.079(8) 0.048(6) 0.018(5) -0.007(6) 0.038(7)
C3 0.34(3) 0.143(17) 0.068(10) 0.012(10) -0.025(16) 0.12(2)
C4 0.142(17) 0.22(2) 0.19(2) 0.086(18) -0.012(16) 0.115(18)
C5 0.33(3) 0.069(11) 0.20(2) 0.042(12) -0.17(2) -0.001(15)
C11 0.046(5) 0.052(5) 0.042(5) -0.005(4) -0.009(4) 0.025(4)
C12 0.054(6) 0.067(6) 0.048(5) -0.002(5) -0.007(4) 0.031(5)
C13 0.085(8) 0.083(8) 0.058(6) -0.001(6) -0.014(6) 0.047(7)
C14 0.068(8) 0.082(8) 0.092(9) -0.001(7) -0.023(7) 0.038(7)
C15 0.048(6) 0.073(7) 0.096(9) -0.003(6) -0.008(6) 0.034(6)
C16 0.045(5) 0.055(6) 0.062(6) -0.008(4) -0.001(4) 0.024(4)
C17 0.099(9) 0.103(9) 0.038(5) 0.004(5) 0.007(5) 0.062(8)
C18 0.112(12) 0.180(17) 0.129(13) -0.006(12) -0.043(10) 0.099(13)
C19 0.052(6) 0.095(8) 0.070(7) -0.008(6) 0.007(5) 0.040(6)
C20 0.060(6) 0.044(5) 0.045(5) -0.007(4) -0.003(4) 0.026(4)
C21 0.062(6) 0.052(6) 0.063(6) -0.006(5) -0.005(5) 0.021(5)
C22 0.082(8) 0.043(6) 0.099(9) 0.005(6) 0.003(7) 0.010(6)
C23 0.106(11) 0.060(8) 0.092(10) 0.016(7) -0.012(8) 0.028(8)
C24 0.098(9) 0.066(7) 0.073(7) 0.003(6) -0.013(6) 0.043(7)
C25 0.069(6) 0.050(5) 0.054(6) -0.001(4) 0.005(5) 0.036(5)
C26 0.077(8) 0.062(7) 0.111(10) -0.004(7) -0.021(7) 0.011(6)
C27 0.166(17) 0.077(10) 0.19(2) 0.063(12) -0.031(15) 0.034(11)
C28 0.057(6) 0.065(6) 0.072(7) 0.003(5) 0.000(5) 0.040(5)
C29 0.050(5) 0.047(5) 0.038(4) -0.002(4) 0.001(4) 0.026(4)
C30 0.062(6) 0.057(6) 0.046(5) -0.008(4) -0.001(4) 0.034(5)
C31 0.080(8) 0.068(7) 0.049(5) -0.014(5) -0.006(5) 0.048(6)
C32 0.083(8) 0.085(8) 0.049(6) -0.006(5) 0.002(5) 0.059(7)
C33 0.063(6) 0.079(7) 0.056(6) 0.001(5) 0.009(5) 0.046(6)
C34 0.053(5) 0.058(6) 0.043(5) -0.002(4) 0.002(4) 0.034(5)
C35 0.078(7) 0.062(7) 0.070(7) -0.022(5) -0.005(6) 0.035(6)
C36 0.101(10) 0.135(12) 0.094(10) -0.024(9) 0.013(8) 0.081(10)
C37 0.050(6) 0.068(7) 0.093(8) -0.019(6) 0.017(6) 0.018(5)

loop_
_atom_type_symbol
_atom_type_description
_atom_type_scat_dispersion_real
_atom_type_scat_dispersion_imag
_atom_type_scat_source
C C 0.0033 0.0016 'International Tables Vol C Tables 4.2.6.8 and 6.1.1.4'
H H 0.0000 0.0000 'International Tables Vol C Tables 4.2.6.8 and 6.1.1.4'
N N 0.0061 0.0033 'International Tables Vol C Tables 4.2.6.8 and 6.1.1.4'
Sn Sn -0.6537 1.4246 'International Tables Vol C Tables 4.2.6.8 and 6.1.1.4'
Pt Pt -1.7033 8.3905 'International Tables Vol C Tables 4.2.6.8 and 6.1.1.4'

loop_
_geom_angle_atom_site_label_1
_geom_angle_atom_site_label_2
_geom_angle_atom_site_label_3
_geom_angle
_geom_angle_site_symmetry_1
_geom_angle_site_symmetry_3
C1 Pt1 C1 164.1(5) . 4_675
C1 Pt1 Sn1 89.0(2) . .
C1 Pt1 Sn1 91.6(2) 4_675 .
C1 Pt1 Sn1 91.6(2) . 4_675
C1 Pt1 Sn1 89.0(3) 4_675 4_675
Sn1 Pt1 Sn1 175.73(3) . 4_675
C20 Sn1 C29 98.3(3) . .
C20 Sn1 C11 113.1(3) . .
C29 Sn1 C11 111.1(3) . .
C20 Sn1 Pt1 113.2(2) . .
C29 Sn1 Pt1 117.7(2) . .
C11 Sn1 Pt1 103.9(2) . .
C1 N1 C2 169.8(11) . .
N1 C1 Pt1 171.1(8) . .
C5 C2 N1 109.4(11) . .
C5 C2 C3 117.2(17) . .
N1 C2 C3 108.5(12) . .
C5 C2 C4 112.5(19) . .
N1 C2 C4 105.4(10) . .
C3 C2 C4 103.1(16) . .
C12 C11 C16 118.5(8) . .
C12 C11 Sn1 124.6(7) . .
C16 C11 Sn1 116.7(6) . .
C11 C12 C13 118.8(9) . .
C11 C12 C17 123.0(8) . .
C13 C12 C17 118.2(9) . .
C14 C13 C12 123.5(11) . .
C13 C14 C15 117.5(10) . .
C13 C14 C18 121.5(13) . .
C15 C14 C18 121.1(13) . .
C16 C15 C14 121.6(11) . .
C15 C16 C11 120.0(9) . .
C15 C16 C19 117.3(9) . .
C11 C16 C19 122.7(9) . .
C25 C20 C21 116.5(9) . .
C25 C20 Sn1 116.3(7) . .
C21 C20 Sn1 127.1(7) . .
C22 C21 C20 120.5(10) . .
C22 C21 C26 117.0(10) . .
C20 C21 C26 122.4(10) . .
C23 C22 C21 122.6(12) . .
C22 C23 C24 117.3(11) . .
C22 C23 C27 120.9(14) . .
C24 C23 C27 121.8(14) . .
C23 C24 C25 123.0(12) . .
C24 C25 C20 120.1(10) . .
C24 C25 C28 117.7(10) . .
C20 C25 C28 122.2(9) . .
C34 C29 C30 117.3(8) . .
C34 C29 Sn1 123.0(6) . .
C30 C29 Sn1 119.6(6) . .
C31 C30 C29 120.1(9) . .
C31 C30 C35 117.7(9) . .
C29 C30 C35 122.1(8) . .
C32 C31 C30 122.4(9) . .
C31 C32 C33 117.5(9) . .
C31 C32 C36 121.1(10) . .
C33 C32 C36 121.4(11) . .
C32 C33 C34 122.4(10) . .
C33 C34 C29 120.2(9) . .
C33 C34 C37 116.8(9) . .
C29 C34 C37 123.0(8) . .

loop_
_geom_bond_atom_site_label_1
_geom_bond_atom_site_label_2
_geom_bond_distance
_geom_bond_site_symmetry_2
Pt1 C1 1.921(10) .
Pt1 C1 1.921(10) 4_675
Pt1 Sn1 2.6617(6) .
Pt1 Sn1 2.6617(6) 4_675
Sn1 C20 2.203(9) .
Sn1 C29 2.204(8) .
Sn1 C11 2.204(8) .
N1 C1 1.151(11) .
N1 C2 1.464(13) .
C2 C5 1.42(2) .
C2 C3 1.49(2) .
C2 C4 1.56(2) .
C11 C12 1.398(12) .
C11 C16 1.402(12) .
C12 C13 1.402(14) .
C12 C17 1.504(14) .
C13 C14 1.350(17) .
C14 C15 1.394(17) .
C14 C18 1.512(16) .
C15 C16 1.391(14) .
C16 C19 1.510(14) .
C20 C25 1.414(13) .
C20 C21 1.416(13) .
C21 C22 1.388(15) .
C21 C26 1.526(16) .
C22 C23 1.361(18) .
C23 C24 1.375(18) .
C23 C27 1.504(17) .
C24 C25 1.383(14) .
C25 C28 1.512(13) .
C29 C34 1.393(12) .
C29 C30 1.411(12) .
C30 C31 1.393(13) .
C30 C35 1.499(14) .
C31 C32 1.353(15) .
C32 C33 1.380(14) .
C32 C36 1.528(14) .
C33 C34 1.388(12) .
C34 C37 1.506(13) .
